data_1553721
loop_
_publ_author_name
'Furukawa, Shunsuke'
'Hayashi, Keisuke'
'Yamagishi, Ken'
'Saito, Masaichi'

_publ_section_title
;
 Synthesis and properties of spiro-type heterasumanenes containing group
 14 elements as bridging atoms
;
_journal_issue 5
_journal_name_full 'Materials Chemistry Frontiers'
_journal_page_first 929
_journal_paper_doi 10.1039/C7QM00590C
_journal_volume 2
_journal_year 2018
_chemical_formula_sum 'C61 H62 Cl2 O12 S4 Sn'
_chemical_formula_weight 1304.93
_space_group_crystal_system monoclinic
_space_group_IT_number 14
_space_group_name_Hall '-P 2yn'
_space_group_name_H-M_alt 'P 1 21/n 1'
_atom_sites_solution_hydrogens geom
_audit_creation_method SHELXL-2014/7
_audit_update_record
;
2017-12-12 deposited with the CCDC.
2018-02-15 downloaded from the CCDC.
;
_cell_angle_alpha 90
_cell_angle_beta 97.1230(10)
_cell_angle_gamma 90
_cell_formula_units_Z 4
_cell_length_a 9.2728(7)
_cell_length_b 21.8232(16)
_cell_length_c 27.505(2)
_cell_measurement_reflns_used 9981
_cell_measurement_temperature 100(2)
_cell_measurement_theta_max 28.26
_cell_measurement_theta_min 2.39
_cell_volume 5523.0(7)
_computing_cell_refinement 'Bruker SAINT (Bruker 2008)'
_computing_data_collection 'Bruker APEX2 (Bruker 2008)'
_computing_data_reduction 'Bruker SAINT and XPREP (Bruker 2008)'
_computing_molecular_graphics 'XSHEL (Bruker, 2002)'
_computing_publication_material 'XCIF (Bruker, 2001)'
_computing_structure_refinement 'SHELXL-2014/7 (Sheldrick, 2014)'
_computing_structure_solution 'SHELXS97 (Sheldrick, 2008)'
_diffrn_ambient_temperature 100(2)
_diffrn_measured_fraction_theta_full 0.999
_diffrn_measured_fraction_theta_max 0.903
_diffrn_measurement_device_type 'Bruker APEXII CCD area-detector'
_diffrn_measurement_method '\f and \w'
_diffrn_radiation_type MoK\a
_diffrn_radiation_wavelength 0.71073
_diffrn_reflns_av_R_equivalents 0.0221
_diffrn_reflns_av_unetI/netI 0.0311
_diffrn_reflns_Laue_measured_fraction_full 0.999
_diffrn_reflns_Laue_measured_fraction_max 0.903
_diffrn_reflns_limit_h_max 9
_diffrn_reflns_limit_h_min -12
_diffrn_reflns_limit_k_max 25
_diffrn_reflns_limit_k_min -28
_diffrn_reflns_limit_l_max 36
_diffrn_reflns_limit_l_min -31
_diffrn_reflns_number 31093
_diffrn_reflns_point_group_measured_fraction_full 0.999
_diffrn_reflns_point_group_measured_fraction_max 0.903
_diffrn_reflns_theta_full 25.242
_diffrn_reflns_theta_max 28.601
_diffrn_reflns_theta_min 1.195
_diffrn_source 'Bruker TXS fine-focus rotating anode'
_exptl_absorpt_coefficient_mu 0.777
_exptl_absorpt_correction_type multi-scan
_exptl_absorpt_process_details 'XPREP; Bruker AXS 2008'
_exptl_crystal_colour colorless
_exptl_crystal_density_diffrn 1.569
_exptl_crystal_description block
_exptl_crystal_F_000 2688
_exptl_crystal_size_max 0.04
_exptl_crystal_size_mid 0.04
_exptl_crystal_size_min 0.02
_exptl_transmission_factor_max 0.985
_exptl_transmission_factor_min 0.969
_refine_diff_density_max 1.114
_refine_diff_density_min -1.056
_refine_diff_density_rms 0.077
_refine_ls_extinction_method none
_refine_ls_goodness_of_fit_ref 1.016
_refine_ls_hydrogen_treatment constr
_refine_ls_matrix_type full
_refine_ls_number_parameters 733
_refine_ls_number_reflns 12778
_refine_ls_number_restraints 0
_refine_ls_restrained_S_all 1.016
_refine_ls_R_factor_all 0.0435
_refine_ls_R_factor_gt 0.0295
_refine_ls_shift/su_max 0.001
_refine_ls_shift/su_mean 0.000
_refine_ls_structure_factor_coef Fsqd
_refine_ls_weighting_details 'w=1/[\s^2^(Fo^2^)+(0.0303P)^2^+5.6639P] where P=(Fo^2^+2Fc^2^)/3'
_refine_ls_weighting_scheme calc
_refine_ls_wR_factor_gt 0.0664
_refine_ls_wR_factor_ref 0.0723
_reflns_Friedel_coverage 0.000
_reflns_number_gt 10316
_reflns_number_total 12778
_reflns_threshold_expression 'I > 2\s(I)'
_cod_data_source_file c7qm00590c2.cif
_cod_data_source_block masa1083
_cod_original_cell_volume 5523.1(7)
_cod_original_sg_symbol_H-M 'P 21/n'
_cod_database_code 1553721
_shelx_shelxl_version_number 2014/7
_shelx_space_group_comment
;
The symmetry employed for this shelxl refinement is uniquely defined
by the following loop, which should always be used as a source of
symmetry information in preference to the above space-group names.
They are only intended as comments.
;
_exptl_absorpt_special_details 'SADABS-2008/1 - Bruker AXS 2008'

loop_
_space_group_symop_operation_xyz
'x, y, z'
'-x+1/2, y+1/2, -z+1/2'
'-x, -y, -z'
'x-1/2, -y-1/2, z-1/2'

loop_
_atom_site_label
_atom_site_type_symbol
_atom_site_fract_x
_atom_site_fract_y
_atom_site_fract_z
_atom_site_U_iso_or_equiv
_atom_site_adp_type
_atom_site_occupancy
_atom_site_site_symmetry_order
_atom_site_calc_flag
_atom_site_refinement_flags_posn
_atom_site_refinement_flags_adp
Sn1 Sn 0.17655(2) 0.30780(2) 0.16793(2) 0.00838(4) Uani 1 1 d . .
C1 C 0.0419(2) 0.36080(9) 0.11360(7) 0.0101(4) Uani 1 1 d . .
C2 C -0.0484(2) 0.41234(9) 0.11243(7) 0.0107(4) Uani 1 1 d . .
C3 C -0.1113(2) 0.44082(9) 0.06776(7) 0.0106(4) Uani 1 1 d . .
C4 C -0.0841(2) 0.41491(9) 0.02308(7) 0.0101(4) Uani 1 1 d . .
C5 C -0.0381(2) 0.37106(9) -0.06194(8) 0.0120(4) Uani 1 1 d . .
C6 C -0.0109(2) 0.34879(9) -0.10793(8) 0.0119(4) Uani 1 1 d . .
C7 C 0.0849(2) 0.29712(9) -0.11135(7) 0.0117(4) Uani 1 1 d . .
C8 C 0.1530(2) 0.26849(9) -0.06873(8) 0.0107(4) Uani 1 1 d . .
C9 C 0.2886(2) 0.21757(9) 0.00993(7) 0.0108(4) Uani 1 1 d . .
C10 C 0.3668(2) 0.18957(9) 0.05052(8) 0.0111(4) Uani 1 1 d . .
C11 C 0.3447(2) 0.21028(9) 0.09902(8) 0.0109(4) Uani 1 1 d . .
C12 C 0.2499(2) 0.25815(9) 0.10729(7) 0.0105(4) Uani 1 1 d . .
C13 C 0.1717(2) 0.28505(9) 0.06544(7) 0.0101(4) Uani 1 1 d . .
C14 C 0.0705(2) 0.33610(9) 0.06870(8) 0.0109(4) Uani 1 1 d . .
C15 C 0.0053(2) 0.36282(9) 0.02526(7) 0.0108(4) Uani 1 1 d . .
C16 C 0.0287(2) 0.34033(9) -0.02104(8) 0.0117(4) Uani 1 1 d . .
C17 C 0.1204(2) 0.29122(9) -0.02421(8) 0.0115(4) Uani 1 1 d . .
C18 C 0.1921(2) 0.26459(9) 0.01880(7) 0.0104(4) Uani 1 1 d . .
S1 S -0.13853(6) 0.43362(2) -0.04020(2) 0.01212(10) Uani 1 1 d . .
S2 S 0.28395(6) 0.20818(2) -0.05523(2) 0.01202(10) Uani 1 1 d . .
O1 O -0.07513(17) 0.44173(7) 0.15454(5) 0.0168(3) Uani 1 1 d . .
C19 C -0.1360(2) 0.40620(10) 0.19124(8) 0.0171(5) Uani 1 1 d . .
H1 H -0.1224 0.3628 0.1856 0.021 Uiso 1 1 calc R U
H2 H -0.2394 0.4142 0.1896 0.021 Uiso 1 1 calc R U
C20 C -0.0603(3) 0.42407(12) 0.24097(9) 0.0255(5) Uani 1 1 d . .
H3 H 0.0416 0.4153 0.2425 0.038 Uiso 1 1 calc R U
H4 H -0.1006 0.4012 0.2659 0.038 Uiso 1 1 calc R U
H5 H -0.0738 0.4671 0.2462 0.038 Uiso 1 1 calc R U
O2 O -0.19309(16) 0.49190(6) 0.07383(5) 0.0133(3) Uani 1 1 d . .
C21 C -0.2610(2) 0.52228(9) 0.03051(8) 0.0135(4) Uani 1 1 d . .
H6 H -0.3286 0.4947 0.0117 0.016 Uiso 1 1 calc R U
H7 H -0.1880 0.5346 0.0101 0.016 Uiso 1 1 calc R U
C22 C -0.3409(2) 0.57800(10) 0.04614(8) 0.0159(4) Uani 1 1 d . .
H8 H -0.4194 0.5651 0.0635 0.024 Uiso 1 1 calc R U
H9 H -0.3790 0.6011 0.0177 0.024 Uiso 1 1 calc R U
H10 H -0.2751 0.6032 0.0672 0.024 Uiso 1 1 calc R U
O3 O -0.06756(16) 0.37131(7) -0.15236(5) 0.0145(3) Uani 1 1 d . .
C23 C -0.1526(2) 0.42636(10) -0.15250(8) 0.0163(4) Uani 1 1 d . .
H11 H -0.0930 0.4600 -0.1385 0.020 Uiso 1 1 calc R U
H12 H -0.2326 0.4206 -0.1333 0.020 Uiso 1 1 calc R U
C24 C -0.2095(3) 0.43995(12) -0.20508(8) 0.0239(5) Uani 1 1 d . .
H13 H -0.1301 0.4511 -0.2226 0.036 Uiso 1 1 calc R U
H14 H -0.2776 0.4732 -0.2063 0.036 Uiso 1 1 calc R U
H15 H -0.2570 0.4042 -0.2198 0.036 Uiso 1 1 calc R U
O4 O 0.10037(16) 0.28178(7) -0.15855(5) 0.0147(3) Uani 1 1 d . .
C25 C 0.1921(2) 0.23017(9) -0.16591(8) 0.0143(4) Uani 1 1 d . .
H16 H 0.1593 0.1941 -0.1499 0.017 Uiso 1 1 calc R U
H17 H 0.2917 0.2387 -0.1523 0.017 Uiso 1 1 calc R U
C26 C 0.1829(2) 0.21965(10) -0.22061(8) 0.0169(4) Uani 1 1 d . .
H18 H 0.0843 0.2104 -0.2335 0.025 Uiso 1 1 calc R U
H19 H 0.2445 0.1860 -0.2269 0.025 Uiso 1 1 calc R U
H20 H 0.2140 0.2559 -0.2361 0.025 Uiso 1 1 calc R U
O5 O 0.46784(16) 0.14397(7) 0.05050(5) 0.0165(3) Uani 1 1 d . .
C27 C 0.4886(2) 0.11601(10) 0.00477(8) 0.0173(5) Uani 1 1 d . .
H21 H 0.5128 0.1469 -0.0183 0.021 Uiso 1 1 calc R U
H22 H 0.4004 0.0954 -0.0091 0.021 Uiso 1 1 calc R U
C28 C 0.6113(2) 0.07036(10) 0.01458(8) 0.0180(5) Uani 1 1 d . .
H23 H 0.7000 0.0917 0.0255 0.027 Uiso 1 1 calc R U
H24 H 0.6220 0.0483 -0.0150 0.027 Uiso 1 1 calc R U
H25 H 0.5899 0.0421 0.0394 0.027 Uiso 1 1 calc R U
O6 O 0.42859(16) 0.17820(7) 0.13452(5) 0.0146(3) Uani 1 1 d . .
C29 C 0.4143(2) 0.19093(10) 0.18481(8) 0.0156(4) Uani 1 1 d . .
H26 H 0.3147 0.1844 0.1910 0.019 Uiso 1 1 calc R U
H27 H 0.4402 0.2332 0.1925 0.019 Uiso 1 1 calc R U
C30 C 0.5149(3) 0.14818(11) 0.21606(8) 0.0192(5) Uani 1 1 d . .
H28 H 0.4887 0.1065 0.2080 0.029 Uiso 1 1 calc R U
H29 H 0.5068 0.1555 0.2500 0.029 Uiso 1 1 calc R U
H30 H 0.6133 0.1554 0.2100 0.029 Uiso 1 1 calc R U
C31 C 0.0981(2) 0.25716(9) 0.22661(7) 0.0102(4) Uani 1 1 d . .
C32 C -0.0020(2) 0.21069(9) 0.23295(7) 0.0099(4) Uani 1 1 d . .
C33 C -0.0182(2) 0.18444(9) 0.28013(8) 0.0104(4) Uani 1 1 d . .
C34 C 0.0642(2) 0.20807(9) 0.32161(7) 0.0107(4) Uani 1 1 d . .
C35 C 0.2017(2) 0.25286(9) 0.40249(8) 0.0115(4) Uani 1 1 d . .
C36 C 0.2687(2) 0.27911(9) 0.44620(8) 0.0122(4) Uani 1 1 d . .
C37 C 0.3699(2) 0.32947(9) 0.44494(8) 0.0120(4) Uani 1 1 d . .
C38 C 0.4014(2) 0.35347(9) 0.39985(8) 0.0123(4) Uani 1 1 d . .
C39 C 0.4525(2) 0.40110(9) 0.31663(8) 0.0125(4) Uani 1 1 d . .
C40 C 0.4830(2) 0.42924(9) 0.27384(8) 0.0128(4) Uani 1 1 d . .
C41 C 0.4167(2) 0.40517(9) 0.22746(7) 0.0114(4) Uani 1 1 d . .
C42 C 0.3184(2) 0.35606(9) 0.22348(7) 0.0099(4) Uani 1 1 d . .
C43 C 0.1825(2) 0.27920(9) 0.26904(7) 0.0098(4) Uani 1 1 d . .
C44 C 0.1632(2) 0.25506(9) 0.31477(7) 0.0105(4) Uani 1 1 d . .
C45 C 0.2365(2) 0.27783(9) 0.35890(8) 0.0110(4) Uani 1 1 d . .
C46 C 0.3320(2) 0.32585(9) 0.35774(8) 0.0114(4) Uani 1 1 d . .
C47 C 0.3567(2) 0.35109(9) 0.31234(8) 0.0109(4) Uani 1 1 d . .
C48 C 0.2881(2) 0.32889(9) 0.26781(8) 0.0105(4) Uani 1 1 d . .
S3 S 0.07049(6) 0.19350(2) 0.38630(2) 0.01219(10) Uani 1 1 d . .
S4 S 0.51069(6) 0.41488(2) 0.38046(2) 0.01359(11) Uani 1 1 d . .
O7 O -0.09732(15) 0.18524(6) 0.19650(5) 0.0124(3) Uani 1 1 d . .
C49 C -0.0890(2) 0.20344(10) 0.14687(8) 0.0141(4) Uani 1 1 d . .
H31 H 0.0069 0.1947 0.1380 0.017 Uiso 1 1 calc R U
H32 H -0.1069 0.2471 0.1431 0.017 Uiso 1 1 calc R U
C50 C -0.2026(2) 0.16786(10) 0.11453(8) 0.0164(4) Uani 1 1 d . .
H33 H -0.1878 0.1248 0.1202 0.025 Uiso 1 1 calc R U
H34 H -0.1950 0.1770 0.0808 0.025 Uiso 1 1 calc R U
H35 H -0.2975 0.1792 0.1220 0.025 Uiso 1 1 calc R U
O8 O -0.11966(16) 0.13916(7) 0.27811(5) 0.0145(3) Uani 1 1 d . .
C51 C -0.1390(2) 0.10858(10) 0.32323(8) 0.0147(4) Uani 1 1 d . .
H36 H -0.1718 0.1375 0.3463 0.018 Uiso 1 1 calc R U
H37 H -0.0477 0.0910 0.3378 0.018 Uiso 1 1 calc R U
C52 C -0.2505(2) 0.05901(10) 0.31160(8) 0.0151(4) Uani 1 1 d . .
H38 H -0.3398 0.0769 0.2967 0.023 Uiso 1 1 calc R U
H39 H -0.2668 0.0384 0.3413 0.023 Uiso 1 1 calc R U
H40 H -0.2160 0.0301 0.2894 0.023 Uiso 1 1 calc R U
O9 O 0.24838(17) 0.26210(7) 0.49261(5) 0.0155(3) Uani 1 1 d . .
C53 C 0.1552(2) 0.21018(10) 0.49739(8) 0.0139(4) Uani 1 1 d . .
H41 H 0.1911 0.1746 0.4814 0.017 Uiso 1 1 calc R U
H42 H 0.0575 0.2190 0.4821 0.017 Uiso 1 1 calc R U
C54 C 0.1544(2) 0.19767(10) 0.55147(8) 0.0169(4) Uani 1 1 d . .
H43 H 0.2520 0.1903 0.5665 0.025 Uiso 1 1 calc R U
H44 H 0.0956 0.1623 0.5556 0.025 Uiso 1 1 calc R U
H45 H 0.1151 0.2325 0.5667 0.025 Uiso 1 1 calc R U
O10 O 0.42544(16) 0.34948(7) 0.49040(5) 0.0152(3) Uani 1 1 d . .
C55 C 0.5174(2) 0.40261(10) 0.49323(8) 0.0158(4) Uani 1 1 d . .
H46 H 0.4658 0.4371 0.4771 0.019 Uiso 1 1 calc R U
H47 H 0.6032 0.3947 0.4773 0.019 Uiso 1 1 calc R U
C56 C 0.5603(3) 0.41660(11) 0.54681(8) 0.0199(5) Uani 1 1 d . .
H48 H 0.4761 0.4293 0.5613 0.030 Uiso 1 1 calc R U
H49 H 0.6312 0.4489 0.5500 0.030 Uiso 1 1 calc R U
H50 H 0.6009 0.3806 0.5632 0.030 Uiso 1 1 calc R U
O11 O 0.57462(17) 0.47775(7) 0.27014(6) 0.0190(3) Uani 1 1 d . .
C57 C 0.5904(3) 0.52186(10) 0.30972(8) 0.0191(5) Uani 1 1 d . .
H51 H 0.6602 0.5528 0.3030 0.023 Uiso 1 1 calc R U
H52 H 0.6283 0.5013 0.3399 0.023 Uiso 1 1 calc R U
C58 C 0.4484(3) 0.55263(10) 0.31664(9) 0.0219(5) Uani 1 1 d . .
H53 H 0.4152 0.5764 0.2881 0.033 Uiso 1 1 calc R U
H54 H 0.4626 0.5790 0.3448 0.033 Uiso 1 1 calc R U
H55 H 0.3772 0.5220 0.3215 0.033 Uiso 1 1 calc R U
O12 O 0.46068(16) 0.43614(7) 0.18855(5) 0.0140(3) Uani 1 1 d . .
C59 C 0.4002(2) 0.41805(10) 0.14050(8) 0.0172(5) Uani 1 1 d . .
H56 H 0.2952 0.4221 0.1368 0.021 Uiso 1 1 calc R U
H57 H 0.4243 0.3757 0.1346 0.021 Uiso 1 1 calc R U
C60 C 0.4641(3) 0.45958(11) 0.10468(8) 0.0224(5) Uani 1 1 d . .
H58 H 0.4377 0.5013 0.1104 0.034 Uiso 1 1 calc R U
H59 H 0.4270 0.4481 0.0718 0.034 Uiso 1 1 calc R U
H60 H 0.5680 0.4558 0.1091 0.034 Uiso 1 1 calc R U
C61 C 0.4100(4) -0.05700(16) 0.13342(12) 0.0483(9) Uani 1 1 d . .
H61 H 0.3881 -0.0644 0.1665 0.058 Uiso 1 1 calc R U
H62 H 0.3327 -0.0750 0.1109 0.058 Uiso 1 1 calc R U
Cl1 Cl 0.41663(10) 0.02226(4) 0.12300(3) 0.0500(2) Uani 1 1 d . .
Cl2 Cl 0.57527(13) -0.09221(5) 0.12550(3) 0.0714(3) Uani 1 1 d . .

loop_
_atom_site_aniso_label
_atom_site_aniso_U_11
_atom_site_aniso_U_22
_atom_site_aniso_U_33
_atom_site_aniso_U_23
_atom_site_aniso_U_13
_atom_site_aniso_U_12
Sn1 0.01047(7) 0.00906(7) 0.00570(7) 0.00029(5) 0.00138(5) -0.00036(5)
C1 0.0111(9) 0.0118(9) 0.0072(10) 0.0014(7) 0.0006(8) -0.0017(8)
C2 0.0136(10) 0.0115(10) 0.0075(10) -0.0013(7) 0.0031(8) -0.0017(8)
C3 0.0126(10) 0.0096(9) 0.0098(10) -0.0003(7) 0.0026(8) -0.0007(8)
C4 0.0102(9) 0.0118(9) 0.0078(10) 0.0011(7) -0.0003(8) -0.0001(7)
C5 0.0133(10) 0.0116(10) 0.0110(10) -0.0002(8) 0.0012(8) 0.0004(8)
C6 0.0138(10) 0.0127(10) 0.0090(10) 0.0015(8) 0.0004(8) -0.0007(8)
C7 0.0141(10) 0.0132(10) 0.0078(10) -0.0009(7) 0.0017(8) -0.0016(8)
C8 0.0116(10) 0.0103(9) 0.0104(10) -0.0002(7) 0.0021(8) -0.0002(7)
C9 0.0131(10) 0.0126(9) 0.0071(10) -0.0025(7) 0.0030(8) -0.0017(8)
C10 0.0107(9) 0.0105(9) 0.0122(10) -0.0002(8) 0.0021(8) 0.0006(8)
C11 0.0106(10) 0.0123(9) 0.0095(10) 0.0013(7) 0.0002(8) -0.0013(7)
C12 0.0110(9) 0.0123(10) 0.0081(10) 0.0001(7) 0.0014(8) -0.0024(8)
C13 0.0101(9) 0.0124(9) 0.0079(10) -0.0005(7) 0.0022(8) 0.0004(8)
C14 0.0127(10) 0.0104(9) 0.0096(10) 0.0006(7) 0.0012(8) 0.0001(8)
C15 0.0116(10) 0.0127(10) 0.0080(10) -0.0007(7) 0.0011(8) -0.0005(8)
C16 0.0141(10) 0.0113(10) 0.0094(10) 0.0004(8) 0.0010(8) -0.0009(8)
C17 0.0140(10) 0.0130(10) 0.0076(10) 0.0000(7) 0.0017(8) -0.0007(8)
C18 0.0121(10) 0.0102(9) 0.0093(10) 0.0007(7) 0.0022(8) -0.0008(8)
S1 0.0161(3) 0.0126(2) 0.0076(2) 0.00114(18) 0.00138(19) 0.00363(19)
S2 0.0148(2) 0.0139(2) 0.0074(2) -0.00094(18) 0.00178(19) 0.00318(19)
O1 0.0302(9) 0.0132(7) 0.0086(7) -0.0002(6) 0.0085(6) 0.0025(6)
C19 0.0227(11) 0.0156(11) 0.0146(11) 0.0013(8) 0.0084(9) 0.0008(9)
C20 0.0383(15) 0.0267(13) 0.0116(12) 0.0044(9) 0.0034(10) 0.0029(11)
O2 0.0190(8) 0.0124(7) 0.0088(7) 0.0014(6) 0.0030(6) 0.0064(6)
C21 0.0159(10) 0.0142(10) 0.0103(10) 0.0008(8) 0.0011(8) 0.0014(8)
C22 0.0193(11) 0.0143(10) 0.0149(11) 0.0022(8) 0.0048(9) 0.0049(8)
O3 0.0210(8) 0.0154(7) 0.0068(7) 0.0017(6) 0.0003(6) 0.0055(6)
C23 0.0220(11) 0.0160(11) 0.0108(10) 0.0012(8) 0.0015(9) 0.0047(9)
C24 0.0326(14) 0.0275(13) 0.0107(11) 0.0030(9) -0.0013(10) 0.0126(11)
O4 0.0206(8) 0.0174(8) 0.0062(7) -0.0011(6) 0.0025(6) 0.0050(6)
C25 0.0151(10) 0.0141(10) 0.0138(11) -0.0010(8) 0.0029(8) 0.0011(8)
C26 0.0213(11) 0.0196(11) 0.0101(11) -0.0045(8) 0.0029(9) 0.0007(9)
O5 0.0188(8) 0.0206(8) 0.0097(8) -0.0022(6) 0.0000(6) 0.0105(6)
C27 0.0192(11) 0.0209(11) 0.0117(11) -0.0051(9) 0.0008(9) 0.0047(9)
C28 0.0182(11) 0.0194(11) 0.0164(11) -0.0050(9) 0.0014(9) 0.0044(9)
O6 0.0184(8) 0.0178(8) 0.0072(7) 0.0004(6) 0.0002(6) 0.0069(6)
C29 0.0196(11) 0.0195(11) 0.0073(10) -0.0006(8) 0.0006(8) 0.0040(9)
C30 0.0235(12) 0.0211(11) 0.0126(11) 0.0032(9) 0.0002(9) 0.0058(9)
C31 0.0107(9) 0.0100(9) 0.0103(10) 0.0001(7) 0.0022(8) 0.0010(7)
C32 0.0100(9) 0.0118(9) 0.0077(10) -0.0008(7) 0.0007(8) 0.0005(7)
C33 0.0100(9) 0.0106(10) 0.0105(10) 0.0009(7) 0.0009(8) -0.0007(7)
C34 0.0129(10) 0.0113(9) 0.0082(10) 0.0015(7) 0.0029(8) 0.0003(7)
C35 0.0130(10) 0.0116(10) 0.0100(10) 0.0002(8) 0.0013(8) -0.0011(8)
C36 0.0161(10) 0.0128(10) 0.0079(10) 0.0015(8) 0.0017(8) 0.0028(8)
C37 0.0144(10) 0.0119(9) 0.0090(10) -0.0021(8) -0.0007(8) 0.0023(8)
C38 0.0144(10) 0.0111(10) 0.0113(10) -0.0012(8) 0.0014(8) -0.0009(8)
C39 0.0143(10) 0.0139(10) 0.0088(10) -0.0022(8) -0.0001(8) -0.0004(8)
C40 0.0136(10) 0.0110(10) 0.0138(11) -0.0016(8) 0.0018(8) -0.0035(8)
C41 0.0138(10) 0.0120(10) 0.0088(10) 0.0015(8) 0.0031(8) -0.0001(8)
C42 0.0113(9) 0.0106(9) 0.0080(10) -0.0002(7) 0.0016(8) 0.0001(7)
C43 0.0112(10) 0.0098(9) 0.0089(10) -0.0005(7) 0.0027(8) 0.0009(7)
C44 0.0109(9) 0.0116(10) 0.0089(10) -0.0007(7) 0.0005(8) -0.0001(8)
C45 0.0133(10) 0.0111(10) 0.0085(10) 0.0007(7) 0.0005(8) 0.0007(8)
C46 0.0135(10) 0.0114(9) 0.0093(10) -0.0014(8) 0.0006(8) 0.0000(8)
C47 0.0126(10) 0.0111(9) 0.0091(10) 0.0011(7) 0.0017(8) -0.0005(8)
C48 0.0110(9) 0.0104(9) 0.0102(10) -0.0008(7) 0.0015(8) 0.0001(7)
S3 0.0158(2) 0.0138(2) 0.0069(2) 0.00126(19) 0.00129(19) -0.0041(2)
S4 0.0181(3) 0.0140(2) 0.0084(2) -0.00115(19) 0.0002(2) -0.0053(2)
O7 0.0151(7) 0.0144(7) 0.0072(7) 0.0006(5) -0.0004(6) -0.0059(6)
C49 0.0175(11) 0.0161(11) 0.0086(10) 0.0005(8) 0.0016(8) -0.0035(8)
C50 0.0200(11) 0.0190(11) 0.0095(10) 0.0000(8) -0.0007(9) -0.0036(9)
O8 0.0178(8) 0.0162(8) 0.0091(7) 0.0021(6) 0.0004(6) -0.0087(6)
C51 0.0187(11) 0.0165(10) 0.0089(10) 0.0033(8) 0.0022(8) -0.0032(8)
C52 0.0171(11) 0.0146(10) 0.0137(11) 0.0018(8) 0.0027(9) -0.0049(8)
O9 0.0238(8) 0.0164(8) 0.0066(7) 0.0010(6) 0.0029(6) -0.0054(6)
C53 0.0156(10) 0.0153(10) 0.0109(10) 0.0014(8) 0.0020(8) -0.0011(8)
C54 0.0208(11) 0.0189(11) 0.0115(10) 0.0023(8) 0.0041(9) -0.0007(9)
O10 0.0219(8) 0.0152(7) 0.0080(7) -0.0025(6) -0.0004(6) -0.0048(6)
C55 0.0189(11) 0.0165(11) 0.0121(11) -0.0027(8) 0.0016(9) -0.0038(9)
C56 0.0230(12) 0.0226(12) 0.0133(11) -0.0052(9) -0.0010(9) -0.0034(9)
O11 0.0261(9) 0.0186(8) 0.0131(8) -0.0039(6) 0.0054(7) -0.0143(7)
C57 0.0276(12) 0.0155(11) 0.0137(11) -0.0021(8) 0.0003(9) -0.0102(9)
C58 0.0308(13) 0.0155(11) 0.0179(12) -0.0005(9) -0.0024(10) -0.0043(9)
O12 0.0186(8) 0.0160(7) 0.0075(7) 0.0005(6) 0.0024(6) -0.0057(6)
C59 0.0220(11) 0.0205(11) 0.0090(10) 0.0003(8) 0.0018(9) -0.0083(9)
C60 0.0307(13) 0.0247(12) 0.0124(11) 0.0027(9) 0.0047(10) -0.0078(10)
C61 0.0493(19) 0.061(2) 0.0316(17) 0.0108(15) -0.0050(14) -0.0272(17)
Cl1 0.0548(5) 0.0456(5) 0.0509(5) -0.0009(4) 0.0113(4) 0.0122(4)
Cl2 0.1230(9) 0.0652(6) 0.0267(4) -0.0026(4) 0.0115(5) 0.0544(6)

loop_
_atom_type_symbol
_atom_type_description
_atom_type_scat_dispersion_real
_atom_type_scat_dispersion_imag
_atom_type_scat_source
C C 0.0033 0.0016 'International Tables Vol C Tables 4.2.6.8 and 6.1.1.4'
H H 0.0000 0.0000 'International Tables Vol C Tables 4.2.6.8 and 6.1.1.4'
O O 0.0106 0.0060 'International Tables Vol C Tables 4.2.6.8 and 6.1.1.4'
S S 0.1246 0.1234 'International Tables Vol C Tables 4.2.6.8 and 6.1.1.4'
Sn Sn -0.6537 1.4246 'International Tables Vol C Tables 4.2.6.8 and 6.1.1.4'
Cl Cl 0.1484 0.1585 'International Tables Vol C Tables 4.2.6.8 and 6.1.1.4'

loop_
_geom_angle_atom_site_label_1
_geom_angle_atom_site_label_2
_geom_angle_atom_site_label_3
_geom_angle
C31 Sn1 C1 124.95(7)
C31 Sn1 C42 87.29(8)
C1 Sn1 C42 118.47(7)
C31 Sn1 C12 119.15(7)
C1 Sn1 C12 86.85(8)
C42 Sn1 C12 124.44(7)
C2 C1 C14 117.79(18)
C2 C1 Sn1 137.62(15)
C14 C1 Sn1 104.32(14)
O1 C2 C1 121.72(18)
O1 C2 C3 115.04(17)
C1 C2 C3 123.11(18)
O2 C3 C4 126.63(18)
O2 C3 C2 114.88(17)
C4 C3 C2 118.49(18)
C3 C4 C15 117.26(18)
C3 C4 S1 134.16(16)
C15 C4 S1 108.58(15)
C16 C5 C6 116.76(19)
C16 C5 S1 107.16(15)
C6 C5 S1 136.06(16)
O3 C6 C5 126.20(19)
O3 C6 C7 113.28(17)
C5 C6 C7 120.52(19)
O4 C7 C8 126.44(18)
O4 C7 C6 113.00(17)
C8 C7 C6 120.55(18)
C17 C8 C7 116.83(18)
C17 C8 S2 107.15(15)
C7 C8 S2 135.98(16)
C10 C9 C18 117.45(18)
C10 C9 S2 133.90(16)
C18 C9 S2 108.64(15)
O5 C10 C9 127.39(18)
O5 C10 C11 113.78(17)
C9 C10 C11 118.82(18)
O6 C11 C12 125.43(18)
O6 C11 C10 111.47(17)
C12 C11 C10 123.09(19)
C11 C12 C13 116.56(18)
C11 C12 Sn1 139.49(15)
C13 C12 Sn1 103.95(13)
C18 C13 C12 120.20(18)
C18 C13 C14 117.45(18)
C12 C13 C14 122.33(18)
C15 C14 C1 118.93(18)
C15 C14 C13 118.47(18)
C1 C14 C13 122.54(18)
C14 C15 C4 124.38(19)
C14 C15 C16 121.98(19)
C4 C15 C16 113.60(18)
C17 C16 C5 122.79(19)
C17 C16 C15 119.63(19)
C5 C16 C15 117.51(19)
C16 C17 C8 122.51(19)
C16 C17 C18 119.92(19)
C8 C17 C18 117.45(19)
C13 C18 C9 123.86(19)
C13 C18 C17 122.47(19)
C9 C18 C17 113.63(18)
C5 S1 C4 93.15(10)
C8 S2 C9 93.12(10)
C2 O1 C19 117.81(16)
O1 C19 C20 108.48(18)
C3 O2 C21 117.78(16)
O2 C21 C22 108.32(17)
C6 O3 C23 117.06(16)
O3 C23 C24 107.09(17)
C7 O4 C25 117.29(16)
O4 C25 C26 107.24(17)
C10 O5 C27 118.50(16)
O5 C27 C28 107.72(17)
C11 O6 C29 118.60(16)
O6 C29 C30 107.76(17)
C32 C31 C43 116.96(18)
C32 C31 Sn1 139.01(15)
C43 C31 Sn1 103.98(13)
O7 C32 C31 125.48(18)
O7 C32 C33 111.55(17)
C31 C32 C33 122.95(18)
O8 C33 C34 127.54(18)
O8 C33 C32 113.59(17)
C34 C33 C32 118.84(18)
C33 C34 C44 117.55(18)
C33 C34 S3 133.78(16)
C44 C34 S3 108.64(15)
C45 C35 C36 116.92(19)
C45 C35 S3 106.94(15)
C36 C35 S3 136.10(16)
O9 C36 C35 126.30(19)
O9 C36 C37 113.19(18)
C35 C36 C37 120.51(18)
O10 C37 C38 126.26(19)
O10 C37 C36 113.16(18)
C38 C37 C36 120.58(19)
C46 C38 C37 116.52(19)
C46 C38 S4 107.17(15)
C37 C38 S4 136.29(17)
C40 C39 C47 117.81(19)
C40 C39 S4 133.36(17)
C47 C39 S4 108.82(15)
O11 C40 C39 126.81(19)
O11 C40 C41 114.55(18)
C39 C40 C41 118.61(18)
O12 C41 C42 124.73(18)
O12 C41 C40 112.03(17)
C42 C41 C40 123.24(18)
C41 C42 C48 116.71(18)
C41 C42 Sn1 139.45(15)
C48 C42 Sn1 103.68(13)
C44 C43 C31 119.91(18)
C44 C43 C48 117.45(18)
C31 C43 C48 122.59(18)
C43 C44 C34 123.72(19)
C43 C44 C45 122.86(19)
C34 C44 C45 113.34(18)
C46 C45 C35 122.51(19)
C46 C45 C44 119.53(19)
C35 C45 C44 117.83(19)
C45 C46 C38 122.95(19)
C45 C46 C47 119.63(19)
C38 C46 C47 117.34(19)
C48 C47 C39 123.98(19)
C48 C47 C46 122.40(19)
C39 C47 C46 113.60(19)
C47 C48 C42 119.58(18)
C47 C48 C43 118.04(18)
C42 C48 C43 122.34(19)
C35 S3 C34 93.19(10)
C39 S4 C38 93.04(10)
C32 O7 C49 118.61(15)
O7 C49 C50 107.65(16)
C33 O8 C51 117.43(16)
O8 C51 C52 107.82(17)
C36 O9 C53 116.94(16)
O9 C53 C54 107.92(17)
C37 O10 C55 117.57(16)
O10 C55 C56 107.41(17)
C40 O11 C57 117.65(16)
O11 C57 C58 112.48(19)
C41 O12 C59 117.81(16)
O12 C59 C60 107.28(17)
Cl2 C61 Cl1 111.26(17)

loop_
_geom_bond_atom_site_label_1
_geom_bond_atom_site_label_2
_geom_bond_distance
Sn1 C31 2.155(2)
Sn1 C1 2.160(2)
Sn1 C42 2.162(2)
Sn1 C12 2.168(2)
C1 C2 1.400(3)
C1 C14 1.402(3)
C2 O1 1.373(2)
C2 C3 1.435(3)
C3 O2 1.370(2)
C3 C4 1.404(3)
C4 C15 1.404(3)
C4 S1 1.798(2)
C5 C16 1.388(3)
C5 C6 1.407(3)
C5 S1 1.796(2)
C6 O3 1.361(2)
C6 C7 1.446(3)
C7 O4 1.366(2)
C7 C8 1.407(3)
C8 C17 1.389(3)
C8 S2 1.798(2)
C9 C10 1.395(3)
C9 C18 1.402(3)
C9 S2 1.799(2)
C10 O5 1.367(2)
C10 C11 1.447(3)
C11 O6 1.364(2)
C11 C12 1.401(3)
C12 C13 1.410(3)
C13 C18 1.394(3)
C13 C14 1.466(3)
C14 C15 1.398(3)
C15 C16 1.406(3)
C16 C17 1.377(3)
C17 C18 1.409(3)
O1 C19 1.442(2)
C19 C20 1.509(3)
O2 C21 1.439(2)
C21 C22 1.514(3)
O3 C23 1.437(2)
C23 C24 1.506(3)
O4 C25 1.441(2)
C25 C26 1.514(3)
O5 C27 1.432(2)
C27 C28 1.511(3)
O6 C29 1.433(2)
C29 C30 1.510(3)
C31 C32 1.400(3)
C31 C43 1.407(3)
C32 O7 1.370(2)
C32 C33 1.443(3)
C33 O8 1.361(2)
C33 C34 1.391(3)
C34 C44 1.405(3)
C34 S3 1.801(2)
C35 C45 1.391(3)
C35 C36 1.405(3)
C35 S3 1.795(2)
C36 O9 1.364(2)
C36 C37 1.448(3)
C37 O10 1.364(2)
C37 C38 1.410(3)
C38 C46 1.391(3)
C38 S4 1.800(2)
C39 C40 1.387(3)
C39 C47 1.403(3)
C39 S4 1.797(2)
C40 O11 1.369(2)
C40 C41 1.445(3)
C41 O12 1.370(2)
C41 C42 1.402(3)
C42 C48 1.415(3)
C43 C44 1.395(3)
C43 C48 1.465(3)
C44 C45 1.406(3)
C45 C46 1.375(3)
C46 C47 1.409(3)
C47 C48 1.395(3)
O7 C49 1.433(2)
C49 C50 1.507(3)
O8 C51 1.440(2)
C51 C52 1.503(3)
O9 C53 1.441(2)
C53 C54 1.513(3)
O10 C55 1.436(2)
C55 C56 1.509(3)
O11 C57 1.447(3)
C57 C58 1.511(3)
O12 C59 1.426(3)
C59 C60 1.513(3)
C61 Cl2 1.752(4)
C61 Cl1 1.756(3)
